data_4101141
_journal_name_full 'Journal of the American Chemical Society'
_journal_paper_doi 10.1021/ja054684s
_journal_year 2006
_chemical_formula_sum 'C76.99 H81.7 Al Br N2 O4 P2'
_chemical_formula_weight 1267.84
_space_group_IT_number 61
_symmetry_cell_setting orthorhombic
_symmetry_space_group_name_Hall '-P 2ac 2ab'
_symmetry_space_group_name_H-M 'P b c a'
_cell_angle_alpha 90.00
_cell_angle_beta 90.00
_cell_angle_gamma 90.00
_cell_formula_units_Z 8
_cell_length_a 22.6120(3)
_cell_length_b 22.8580(3)
_cell_length_c 26.7850(4)
_cell_measurement_temperature 90.0(2)
_cell_volume 13844.2(3)
_diffrn_ambient_temperature 90.0(2)
_exptl_crystal_density_diffrn 1.217
_cod_depositor_comments
;
The following automatic conversions were performed:
'_symmetry_cell_setting' value 'Orthorhombic' changed to 'orthorhombic'
according to '/home/saulius/struct/CIF-dictionaries/cif_core.dic'
dictionary named 'cif_core.dic' version 2.4.1 from 2010-06-29.

Automatic conversion script
Id: cif_fix_enum 1527 2010-12-29 10:47:43Z saulius 
;
_cod_original_formula_sum 'C76.99 H81.70 Al Br N2 O4 P2'
_cod_database_code 4101141

loop_
_symmetry_equiv_pos_as_xyz
'x, y, z'
'-x+1/2, -y, z+1/2'
'x+1/2, -y+1/2, -z'
'-x, y+1/2, -z+1/2'
'-x, -y, -z'
'x-1/2, y, -z-1/2'
'-x-1/2, y-1/2, z'
'x, -y-1/2, z-1/2'

loop_
_atom_site_label
_atom_site_type_symbol
_atom_site_fract_x
_atom_site_fract_y
_atom_site_fract_z
_atom_site_U_iso_or_equiv
_atom_site_adp_type
_atom_site_occupancy
_atom_site_symmetry_multiplicity
_atom_site_calc_flag
_atom_site_refinement_flags
_atom_site_disorder_assembly
_atom_site_disorder_group
Br1 Br 0.37972(4) 0.02426(4) 0.25849(4) 0.0491(3) Uani 1 1 d . . .
Al Al 0.37534(9) 0.38667(9) 0.16108(8) 0.0229(5) Uani 1 1 d . . .
N1 N 0.3191(2) 0.4326(2) 0.2026(2) 0.0203(14) Uani 1 1 d . . .
N2 N 0.4331(2) 0.4247(2) 0.2065(2) 0.0215(14) Uani 1 1 d . . .
O1 O 0.3172(2) 0.35723(19) 0.12303(17) 0.0254(12) Uani 1 1 d . . .
O2 O 0.4329(2) 0.3480(2) 0.12813(17) 0.0281(12) Uani 1 1 d . . .
O3 O 0.36618(18) 0.32618(19) 0.21221(17) 0.0252(12) Uani 1 1 d . . .
O4 O 0.3852(2) 0.4566(2) 0.12024(18) 0.0342(13) Uani 1 1 d . B .
P1 P 0.36845(8) 0.26972(8) 0.24098(8) 0.0256(5) Uani 1 1 d . . .
P2 P 0.37126(8) 0.51145(8) 0.09211(8) 0.0292(5) Uani 1 1 d . . .
C1 C 0.2591(3) 0.3632(3) 0.1236(3) 0.0254(18) Uani 1 1 d . . .
C2 C 0.2231(3) 0.3305(3) 0.0899(3) 0.0271(18) Uani 1 1 d . . .
C3 C 0.2502(3) 0.2864(4) 0.0532(3) 0.042(2) Uani 1 1 d . . .
C4 C 0.2939(3) 0.3187(4) 0.0184(3) 0.056(3) Uani 1 1 d . . .
H4A H 0.2737 0.3518 0.0026 0.084 Uiso 1 1 calc R . .
H4B H 0.3081 0.2917 -0.0073 0.084 Uiso 1 1 calc R . .
H4C H 0.3275 0.3331 0.0380 0.084 Uiso 1 1 calc R . .
C5 C 0.2824(4) 0.2381(4) 0.0831(4) 0.058(3) Uani 1 1 d . . .
H5A H 0.3140 0.2557 0.1031 0.087 Uiso 1 1 calc R . .
H5B H 0.2995 0.2095 0.0599 0.087 Uiso 1 1 calc R . .
H5C H 0.2542 0.2184 0.1052 0.087 Uiso 1 1 calc R . .
C6 C 0.2034(3) 0.2563(4) 0.0204(3) 0.048(2) Uani 1 1 d . . .
H6A H 0.1743 0.2367 0.0417 0.072 Uiso 1 1 calc R . .
H6B H 0.2226 0.2274 -0.0012 0.072 Uiso 1 1 calc R . .
H6C H 0.1834 0.2856 -0.0003 0.072 Uiso 1 1 calc R . .
C7 C 0.1621(3) 0.3391(3) 0.0924(3) 0.0295(19) Uani 1 1 d . . .
H7 H 0.1380 0.3177 0.0698 0.035 Uiso 1 1 calc R . .
C8 C 0.1337(3) 0.3772(3) 0.1260(3) 0.0278(18) Uani 1 1 d . . .
C9 C 0.0663(3) 0.3850(4) 0.1275(3) 0.039(2) Uani 1 1 d . . .
C10 C 0.0436(3) 0.3593(4) 0.1769(3) 0.055(3) Uani 1 1 d . . .
H10A H 0.0541 0.3177 0.1788 0.082 Uiso 1 1 calc R . .
H10B H 0.0005 0.3634 0.1786 0.082 Uiso 1 1 calc R . .
H10C H 0.0617 0.3802 0.2050 0.082 Uiso 1 1 calc R . .
C11 C 0.0354(3) 0.3539(4) 0.0835(3) 0.045(2) Uani 1 1 d . . .
H11A H 0.0497 0.3703 0.0519 0.068 Uiso 1 1 calc R . .
H11B H -0.0074 0.3596 0.0860 0.068 Uiso 1 1 calc R . .
H11C H 0.0444 0.3120 0.0846 0.068 Uiso 1 1 calc R . .
C12 C 0.0510(3) 0.4506(3) 0.1239(3) 0.046(2) Uani 1 1 d . . .
H12A H 0.0670 0.4712 0.1530 0.069 Uiso 1 1 calc R . .
H12B H 0.0079 0.4555 0.1230 0.069 Uiso 1 1 calc R . .
H12C H 0.0683 0.4670 0.0934 0.069 Uiso 1 1 calc R . .
C13 C 0.1690(3) 0.4067(3) 0.1583(3) 0.0284(19) Uani 1 1 d . . .
H13 H 0.1512 0.4324 0.1818 0.034 Uiso 1 1 calc R . .
C14 C 0.2307(3) 0.4007(3) 0.1584(3) 0.0248(18) Uani 1 1 d . . .
C15 C 0.2619(3) 0.4338(3) 0.1956(3) 0.0259(18) Uani 1 1 d . . .
H15 H 0.2392 0.4584 0.2168 0.031 Uiso 1 1 calc R . .
C16 C 0.3458(3) 0.4653(3) 0.2411(3) 0.0195(17) Uani 1 1 d . . .
C17 C 0.3154(3) 0.4981(3) 0.2774(3) 0.0261(18) Uani 1 1 d . . .
H17 H 0.2735 0.5010 0.2764 0.031 Uiso 1 1 calc R . .
C18 C 0.3469(3) 0.5258(3) 0.3140(3) 0.0289(19) Uani 1 1 d . . .
H18 H 0.3265 0.5477 0.3387 0.035 Uiso 1 1 calc R . .
C19 C 0.4083(3) 0.5222(3) 0.3154(3) 0.0300(19) Uani 1 1 d . . .
H19 H 0.4294 0.5414 0.3413 0.036 Uiso 1 1 calc R . .
C20 C 0.4384(3) 0.4914(3) 0.2800(3) 0.0247(18) Uani 1 1 d . . .
H20 H 0.4804 0.4903 0.2807 0.030 Uiso 1 1 calc R . .
C21 C 0.4080(3) 0.4616(3) 0.2429(3) 0.0217(17) Uani 1 1 d . . .
C22 C 0.4901(3) 0.4204(3) 0.2017(3) 0.0250(18) Uani 1 1 d . . .
H22 H 0.5137 0.4434 0.2235 0.030 Uiso 1 1 calc R . .
C23 C 0.5207(3) 0.3839(3) 0.1665(3) 0.0246(18) Uani 1 1 d . . .
C24 C 0.4913(3) 0.3480(3) 0.1311(3) 0.0245(18) Uani 1 1 d . A .
C25 C 0.5255(3) 0.3129(3) 0.0985(3) 0.037(2) Uani 1 1 d D . .
C26 C 0.4949(9) 0.2837(8) 0.0535(6) 0.049(4) Uani 0.50 1 d PDU A 1
C27 C 0.4615(10) 0.3280(9) 0.0213(8) 0.052(5) Uani 0.50 1 d PDU A 1
H27A H 0.4267 0.3421 0.0396 0.078 Uiso 0.50 1 calc PR A 1
H27B H 0.4487 0.3093 -0.0097 0.078 Uiso 0.50 1 calc PR A 1
H27C H 0.4875 0.3611 0.0136 0.078 Uiso 0.50 1 calc PR A 1
C28 C 0.4519(11) 0.2360(10) 0.0721(8) 0.058(5) Uani 0.50 1 d PDU A 1
H28A H 0.4202 0.2542 0.0915 0.087 Uiso 0.50 1 calc PR A 1
H28B H 0.4734 0.2081 0.0931 0.087 Uiso 0.50 1 calc PR A 1
H28C H 0.4349 0.2154 0.0434 0.087 Uiso 0.50 1 calc PR A 1
C29 C 0.5388(9) 0.2555(9) 0.0181(7) 0.056(5) Uani 0.50 1 d PDU A 1
H29A H 0.5175 0.2374 -0.0098 0.085 Uiso 0.50 1 calc PR A 1
H29B H 0.5614 0.2254 0.0360 0.085 Uiso 0.50 1 calc PR A 1
H29C H 0.5660 0.2853 0.0052 0.085 Uiso 0.50 1 calc PR A 1
C26' C 0.4977(8) 0.2671(7) 0.0635(6) 0.041(4) Uani 0.50 1 d PDU A 2
C27' C 0.4641(9) 0.3015(7) 0.0238(7) 0.036(4) Uani 0.50 1 d PDU A 2
H27D H 0.4350 0.3271 0.0399 0.054 Uiso 0.50 1 calc PR A 2
H27E H 0.4438 0.2743 0.0013 0.054 Uiso 0.50 1 calc PR A 2
H27F H 0.4920 0.3254 0.0045 0.054 Uiso 0.50 1 calc PR A 2
C28' C 0.4569(10) 0.2247(9) 0.0921(8) 0.042(5) Uani 0.50 1 d PDU A 2
H28D H 0.4240 0.2466 0.1069 0.063 Uiso 0.50 1 calc PR A 2
H28E H 0.4795 0.2053 0.1186 0.063 Uiso 0.50 1 calc PR A 2
H28F H 0.4414 0.1952 0.0691 0.063 Uiso 0.50 1 calc PR A 2
C29' C 0.5424(9) 0.2295(8) 0.0364(7) 0.040(5) Uani 0.50 1 d PDU A 2
H29D H 0.5217 0.2027 0.0138 0.059 Uiso 0.50 1 calc PR A 2
H29E H 0.5652 0.2069 0.0608 0.059 Uiso 0.50 1 calc PR A 2
H29F H 0.5691 0.2546 0.0171 0.059 Uiso 0.50 1 calc PR A 2
C30 C 0.5860(3) 0.3137(3) 0.1041(3) 0.040(2) Uani 1 1 d . A .
H30 H 0.6086 0.2895 0.0825 0.048 Uiso 1 1 calc R . .
C31 C 0.6167(3) 0.3473(3) 0.1389(3) 0.033(2) Uani 1 1 d . . .
C32 C 0.6850(3) 0.3468(4) 0.1415(4) 0.048(2) Uani 1 1 d . A .
C33 C 0.7076(4) 0.2839(4) 0.1438(4) 0.057(3) Uani 1 1 d . . .
H33A H 0.6926 0.2650 0.1741 0.086 Uiso 1 1 calc R A .
H33B H 0.7509 0.2840 0.1443 0.086 Uiso 1 1 calc R . .
H33C H 0.6937 0.2624 0.1144 0.086 Uiso 1 1 calc R . .
C34 C 0.7073(3) 0.3812(4) 0.1862(4) 0.069(3) Uani 1 1 d . . .
H34A H 0.6901 0.4205 0.1857 0.103 Uiso 1 1 calc R A .
H34B H 0.7505 0.3840 0.1847 0.103 Uiso 1 1 calc R . .
H34C H 0.6957 0.3612 0.2170 0.103 Uiso 1 1 calc R . .
C35 C 0.7080(4) 0.3748(4) 0.0929(4) 0.069(3) Uani 1 1 d . . .
H35A H 0.6887 0.3564 0.0642 0.103 Uiso 1 1 calc R A .
H35B H 0.7509 0.3691 0.0905 0.103 Uiso 1 1 calc R . .
H35C H 0.6991 0.4168 0.0931 0.103 Uiso 1 1 calc R . .
C36 C 0.5828(3) 0.3827(3) 0.1699(3) 0.0308(19) Uani 1 1 d . A .
H36 H 0.6020 0.4067 0.1939 0.037 Uiso 1 1 calc R . .
C37 C 0.3006(3) 0.2296(3) 0.2348(3) 0.0266(18) Uani 1 1 d . . .
C38 C 0.2915(3) 0.1738(3) 0.2528(3) 0.044(2) Uani 1 1 d . . .
H38 H 0.3234 0.1530 0.2675 0.052 Uiso 1 1 calc R . .
C39 C 0.2360(4) 0.1476(4) 0.2495(3) 0.050(3) Uani 1 1 d . . .
H39 H 0.2304 0.1090 0.2618 0.060 Uiso 1 1 calc R . .
C40 C 0.1894(3) 0.1773(4) 0.2286(3) 0.039(2) Uani 1 1 d . . .
H40 H 0.1514 0.1597 0.2269 0.047 Uiso 1 1 calc R . .
C41 C 0.1979(3) 0.2319(4) 0.2105(3) 0.049(2) Uani 1 1 d . . .
H41 H 0.1658 0.2525 0.1958 0.059 Uiso 1 1 calc R . .
C42 C 0.2534(3) 0.2584(4) 0.2131(3) 0.042(2) Uani 1 1 d . . .
H42 H 0.2588 0.2965 0.1998 0.050 Uiso 1 1 calc R . .
C43 C 0.3752(3) 0.2837(3) 0.3065(3) 0.0285(19) Uani 1 1 d . . .
C44 C 0.3701(3) 0.3413(3) 0.3248(3) 0.031(2) Uani 1 1 d . . .
H44 H 0.3649 0.3730 0.3023 0.038 Uiso 1 1 calc R . .
C45 C 0.3726(3) 0.3516(4) 0.3757(3) 0.035(2) Uani 1 1 d . . .
H45 H 0.3698 0.3904 0.3881 0.042 Uiso 1 1 calc R . .
C46 C 0.3793(3) 0.3049(4) 0.4087(3) 0.045(2) Uani 1 1 d . . .
H46 H 0.3801 0.3119 0.4437 0.054 Uiso 1 1 calc R . .
C47 C 0.3847(3) 0.2490(4) 0.3911(3) 0.041(2) Uani 1 1 d . . .
H47 H 0.3895 0.2175 0.4139 0.049 Uiso 1 1 calc R . .
C48 C 0.3832(3) 0.2379(4) 0.3412(3) 0.038(2) Uani 1 1 d . . .
H48 H 0.3877 0.1989 0.3296 0.045 Uiso 1 1 calc R . .
C49 C 0.4319(3) 0.2264(3) 0.2239(3) 0.0276(19) Uani 1 1 d . . .
C50 C 0.4308(3) 0.1681(3) 0.2099(3) 0.045(2) Uani 1 1 d . . .
H50 H 0.3940 0.1483 0.2072 0.055 Uiso 1 1 calc R . .
C51 C 0.4823(3) 0.1387(4) 0.1999(4) 0.053(3) Uani 1 1 d . . .
H51 H 0.4812 0.0982 0.1920 0.063 Uiso 1 1 calc R . .
C52 C 0.5356(3) 0.1678(4) 0.2015(3) 0.047(2) Uani 1 1 d . . .
H52 H 0.5710 0.1478 0.1929 0.057 Uiso 1 1 calc R . .
C53 C 0.5379(3) 0.2265(3) 0.2156(3) 0.037(2) Uani 1 1 d . . .
H53 H 0.5748 0.2464 0.2171 0.045 Uiso 1 1 calc R . .
C54 C 0.4861(3) 0.2555(3) 0.2273(3) 0.0287(19) Uani 1 1 d . . .
H54 H 0.4873 0.2952 0.2376 0.034 Uiso 1 1 calc R . .
C55 C 0.2962(6) 0.5272(7) 0.0980(6) 0.036(2) Uani 0.597(6) 1 d PDU B 1
C56 C 0.2555(5) 0.5071(6) 0.0618(5) 0.041(2) Uani 0.597(6) 1 d PDU B 1
H56 H 0.2687 0.4864 0.0331 0.049 Uiso 0.597(6) 1 calc PR B 1
C57 C 0.1965(6) 0.5182(6) 0.0690(5) 0.048(2) Uani 0.597(6) 1 d PDU B 1
H57 H 0.1688 0.5051 0.0448 0.058 Uiso 0.597(6) 1 calc PR B 1
C58 C 0.1766(6) 0.5477(6) 0.1105(5) 0.044(2) Uani 0.597(6) 1 d PDU B 1
H58 H 0.1354 0.5547 0.1144 0.052 Uiso 0.597(6) 1 calc PR B 1
C59 C 0.2148(7) 0.5671(11) 0.1458(6) 0.040(2) Uani 0.597(6) 1 d PDU B 1
H59 H 0.2006 0.5883 0.1739 0.048 Uiso 0.597(6) 1 calc PR B 1
C60 C 0.2745(7) 0.5559(11) 0.1409(6) 0.036(2) Uani 0.597(6) 1 d PDU B 1
H60 H 0.3010 0.5675 0.1665 0.043 Uiso 0.597(6) 1 calc PR B 1
C55' C 0.2932(9) 0.5374(11) 0.0902(8) 0.036(3) Uani 0.403(6) 1 d PDU B 2
C56' C 0.2593(8) 0.5471(8) 0.0466(7) 0.045(3) Uani 0.403(6) 1 d PDU B 2
H56' H 0.2760 0.5397 0.0147 0.053 Uiso 0.403(6) 1 calc PR B 2
C57' C 0.2024(8) 0.5673(9) 0.0502(7) 0.051(3) Uani 0.403(6) 1 d PDU B 2
H57' H 0.1807 0.5742 0.0204 0.061 Uiso 0.403(6) 1 calc PR B 2
C58' C 0.1760(8) 0.5778(10) 0.0954(7) 0.046(3) Uani 0.403(6) 1 d PDU B 2
H58' H 0.1360 0.5905 0.0971 0.055 Uiso 0.403(6) 1 calc PR B 2
C59' C 0.2079(11) 0.5697(16) 0.1372(8) 0.040(3) Uiso 0.403(6) 1 d PDU B 2
H59' H 0.1896 0.5761 0.1686 0.048 Uiso 0.403(6) 1 calc PR B 2
C60' C 0.2664(10) 0.5524(16) 0.1361(9) 0.035(3) Uiso 0.403(6) 1 d PDU B 2
H60' H 0.2886 0.5505 0.1662 0.042 Uiso 0.403(6) 1 calc PR B 2
C61 C 0.4106(3) 0.5733(3) 0.1174(3) 0.0292(19) Uani 1 1 d . B .
C62 C 0.3936(3) 0.6300(3) 0.1069(3) 0.035(2) Uani 1 1 d . . .
H62 H 0.3600 0.6369 0.0864 0.041 Uiso 1 1 calc R B .
C63 C 0.4250(3) 0.6768(3) 0.1259(3) 0.041(2) Uani 1 1 d . B .
H63 H 0.4132 0.7157 0.1185 0.049 Uiso 1 1 calc R . .
C64 C 0.4731(3) 0.6670(3) 0.1555(3) 0.040(2) Uani 1 1 d . . .
H64 H 0.4946 0.6991 0.1687 0.048 Uiso 1 1 calc R B .
C65 C 0.4908(3) 0.6102(4) 0.1666(3) 0.040(2) Uani 1 1 d . B .
H65 H 0.5244 0.6037 0.1872 0.048 Uiso 1 1 calc R . .
C66 C 0.4599(3) 0.5637(3) 0.1477(3) 0.036(2) Uani 1 1 d . . .
H66 H 0.4719 0.5249 0.1553 0.044 Uiso 1 1 calc R B .
C67 C 0.3907(9) 0.5037(6) 0.0268(5) 0.036(2) Uani 0.597(6) 1 d PDU B 1
C68 C 0.4211(5) 0.5436(6) -0.0022(5) 0.039(2) Uani 0.597(6) 1 d PDU B 1
H68 H 0.4333 0.5796 0.0121 0.047 Uiso 0.597(6) 1 calc PR B 1
C69 C 0.4340(6) 0.5320(6) -0.0512(5) 0.044(2) Uani 0.597(6) 1 d PDU B 1
H69 H 0.4566 0.5595 -0.0698 0.053 Uiso 0.597(6) 1 calc PR B 1
C70 C 0.4151(7) 0.4820(6) -0.0740(5) 0.046(2) Uani 0.597(6) 1 d PDU B 1
H70 H 0.4189 0.4768 -0.1090 0.056 Uiso 0.597(6) 1 calc PR B 1
C71 C 0.3909(7) 0.4402(6) -0.0448(5) 0.058(3) Uani 0.597(6) 1 d PDU B 1
H71 H 0.3858 0.4020 -0.0581 0.069 Uiso 0.597(6) 1 calc PR B 1
C72 C 0.3733(7) 0.4513(6) 0.0037(5) 0.049(2) Uani 0.597(6) 1 d PDU B 1
H72 H 0.3496 0.4237 0.0212 0.059 Uiso 0.597(6) 1 calc PR B 1
C67' C 0.3934(13) 0.5035(8) 0.0306(8) 0.038(2) Uani 0.403(6) 1 d PDU B 2
C68' C 0.3913(8) 0.5505(8) -0.0017(7) 0.039(3) Uani 0.403(6) 1 d PDU B 2
H68' H 0.3746 0.5862 0.0096 0.047 Uiso 0.403(6) 1 calc PR B 2
C69' C 0.4124(9) 0.5472(8) -0.0492(7) 0.042(3) Uani 0.403(6) 1 d PDU B 2
H69' H 0.4107 0.5804 -0.0705 0.051 Uiso 0.403(6) 1 calc PR B 2
C70' C 0.4360(10) 0.4963(9) -0.0658(7) 0.047(3) Uani 0.403(6) 1 d PDU B 2
H70' H 0.4482 0.4929 -0.0996 0.056 Uiso 0.403(6) 1 calc PR B 2
C71' C 0.4421(9) 0.4503(9) -0.0345(7) 0.054(3) Uiso 0.403(6) 1 d PDU B 2
H71' H 0.4624 0.4164 -0.0458 0.065 Uiso 0.403(6) 1 calc PR B 2
C72' C 0.4198(9) 0.4511(8) 0.0136(7) 0.044(3) Uiso 0.403(6) 1 d PDU B 2
H72' H 0.4222 0.4176 0.0346 0.052 Uiso 0.403(6) 1 calc PR B 2
C1T C -0.1806(4) 0.5820(5) 0.0646(3) 0.105(6) Uiso 0.745(8) 1 d PGDU . .
C2T C -0.2186(5) 0.5344(4) 0.0683(4) 0.092(5) Uiso 0.745(8) 1 d PGDU . .
H2T H -0.2101 0.4993 0.0508 0.110 Uiso 0.745(8) 1 calc PR . .
C3T C -0.2691(5) 0.5381(4) 0.0978(4) 0.122(7) Uiso 0.745(8) 1 d PGDU . .
H3T H -0.2950 0.5056 0.1004 0.146 Uiso 0.745(8) 1 calc PR . .
C4T C -0.2815(4) 0.5895(5) 0.1235(4) 0.105(6) Uiso 0.745(8) 1 d PGDU . .
H4T H -0.3160 0.5920 0.1437 0.127 Uiso 0.745(8) 1 calc PR . .
C5T C -0.2436(4) 0.6371(4) 0.1198(3) 0.067(4) Uiso 0.745(8) 1 d PGDU . .
H5T H -0.2521 0.6722 0.1374 0.080 Uiso 0.745(8) 1 calc PR . .
C6T C -0.1931(4) 0.6333(4) 0.0903(4) 0.078(5) Uiso 0.745(8) 1 d PGDU . .
H6T H -0.1671 0.6659 0.0878 0.094 Uiso 0.745(8) 1 calc PR . .
C7T C -0.1277(10) 0.5747(10) 0.0435(9) 0.187(11) Uiso 0.745(8) 1 d PDU . .
H7T1 H -0.1179 0.6093 0.0235 0.280 Uiso 0.745(8) 1 calc PR . .
H7T2 H -0.1285 0.5401 0.0219 0.280 Uiso 0.745(8) 1 calc PR . .
H7T3 H -0.0977 0.5694 0.0696 0.280 Uiso 0.745(8) 1 calc PR . .

loop_
_atom_site_aniso_label
_atom_site_aniso_U_11
_atom_site_aniso_U_22
_atom_site_aniso_U_33
_atom_site_aniso_U_23
_atom_site_aniso_U_13
_atom_site_aniso_U_12
Br1 0.0417(6) 0.0319(5) 0.0736(7) 0.0077(5) -0.0118(5) -0.0028(4)
Al 0.0202(12) 0.0192(12) 0.0293(13) -0.0017(10) 0.0023(10) -0.0030(10)
N1 0.018(3) 0.018(3) 0.025(4) 0.002(3) 0.001(3) -0.002(3)
N2 0.016(3) 0.019(3) 0.029(4) 0.000(3) 0.009(3) -0.001(3)
O1 0.019(3) 0.024(3) 0.033(3) -0.004(2) 0.000(2) 0.002(2)
O2 0.021(3) 0.032(3) 0.032(3) -0.008(2) 0.002(2) -0.006(2)
O3 0.017(3) 0.019(3) 0.039(3) -0.001(2) -0.001(2) -0.002(2)
O4 0.048(3) 0.024(3) 0.031(3) 0.002(2) 0.005(3) -0.010(2)
P1 0.0163(10) 0.0179(10) 0.0427(13) 0.0033(9) -0.0001(9) -0.0002(8)
P2 0.0242(11) 0.0254(11) 0.0381(12) 0.0000(10) 0.0056(10) -0.0046(9)
C1 0.025(5) 0.022(4) 0.029(5) 0.004(4) 0.002(4) -0.004(3)
C2 0.029(5) 0.027(4) 0.025(4) 0.002(4) -0.002(4) -0.002(4)
C3 0.027(5) 0.050(6) 0.049(6) -0.024(5) -0.005(4) 0.010(4)
C4 0.025(5) 0.099(8) 0.045(6) -0.030(6) 0.001(4) -0.006(5)
C5 0.055(6) 0.042(6) 0.078(7) -0.039(5) -0.020(5) 0.016(5)
C6 0.032(5) 0.059(6) 0.053(6) -0.032(5) -0.006(4) 0.007(4)
C7 0.021(5) 0.033(5) 0.034(5) -0.003(4) -0.002(4) -0.007(4)
C8 0.020(4) 0.034(5) 0.030(5) -0.005(4) 0.005(4) -0.008(4)
C9 0.020(4) 0.053(6) 0.045(6) -0.013(5) 0.004(4) -0.008(4)
C10 0.023(5) 0.087(7) 0.055(6) -0.015(5) 0.014(4) -0.017(5)
C11 0.018(4) 0.061(6) 0.057(6) -0.016(5) -0.004(4) -0.002(4)
C12 0.018(4) 0.053(6) 0.067(6) -0.017(5) -0.002(4) 0.005(4)
C13 0.020(4) 0.029(5) 0.036(5) -0.004(4) 0.009(4) -0.002(3)
C14 0.018(4) 0.025(4) 0.031(5) 0.002(4) 0.001(4) -0.004(3)
C15 0.023(5) 0.021(4) 0.033(5) 0.000(4) 0.002(4) 0.003(3)
C16 0.022(4) 0.012(4) 0.025(4) 0.003(3) 0.002(3) 0.002(3)
C17 0.017(4) 0.026(4) 0.035(5) -0.001(4) -0.003(4) 0.003(3)
C18 0.032(5) 0.022(4) 0.033(5) -0.005(4) 0.006(4) 0.007(4)
C19 0.028(5) 0.029(4) 0.034(5) -0.006(4) -0.003(4) -0.006(4)
C20 0.020(4) 0.020(4) 0.035(5) -0.005(4) 0.001(4) -0.002(3)
C21 0.018(4) 0.019(4) 0.027(4) 0.001(4) 0.004(4) 0.000(3)
C22 0.024(5) 0.016(4) 0.035(5) 0.004(4) -0.002(4) -0.005(3)
C23 0.018(4) 0.019(4) 0.037(5) -0.003(4) 0.004(4) -0.007(3)
C24 0.014(4) 0.023(4) 0.036(5) 0.004(4) 0.003(4) -0.005(3)
C25 0.023(5) 0.042(5) 0.045(5) -0.014(4) 0.011(4) -0.008(4)
C26 0.035(6) 0.058(9) 0.054(8) -0.036(7) 0.011(6) -0.011(6)
C27 0.043(9) 0.062(12) 0.052(9) -0.043(9) -0.004(7) -0.014(9)
C28 0.052(9) 0.065(10) 0.056(12) -0.042(9) 0.021(9) -0.018(8)
C29 0.037(8) 0.067(12) 0.065(11) -0.043(9) 0.015(8) -0.015(9)
C26' 0.030(6) 0.046(9) 0.048(8) -0.021(6) 0.010(5) -0.005(6)
C27' 0.032(8) 0.026(10) 0.049(8) -0.031(8) 0.008(6) -0.002(8)
C28' 0.042(8) 0.047(10) 0.037(12) -0.027(8) 0.007(8) -0.016(7)
C29' 0.033(7) 0.039(10) 0.047(10) -0.015(8) 0.007(7) 0.001(7)
C30 0.032(5) 0.032(5) 0.056(6) -0.022(4) 0.017(4) -0.004(4)
C31 0.024(4) 0.027(4) 0.047(5) -0.004(4) 0.005(4) 0.000(4)
C32 0.020(5) 0.047(6) 0.078(7) -0.020(5) 0.012(5) 0.004(4)
C33 0.033(5) 0.063(7) 0.075(7) -0.021(6) -0.006(5) 0.011(5)
C34 0.021(5) 0.082(7) 0.104(8) -0.057(7) -0.011(5) 0.011(5)
C35 0.025(5) 0.071(7) 0.110(9) -0.005(7) 0.026(6) -0.004(5)
C36 0.026(5) 0.026(4) 0.040(5) -0.004(4) 0.001(4) -0.001(4)
C37 0.013(4) 0.029(5) 0.038(5) 0.002(4) 0.005(4) -0.001(3)
C38 0.028(5) 0.020(4) 0.083(7) 0.008(5) -0.003(4) -0.006(4)
C39 0.040(6) 0.029(5) 0.081(7) 0.010(5) 0.011(5) -0.012(4)
C40 0.017(4) 0.043(6) 0.057(6) -0.005(5) 0.002(4) -0.007(4)
C41 0.020(5) 0.061(7) 0.067(7) 0.013(5) -0.012(4) -0.010(4)
C42 0.027(5) 0.041(5) 0.057(6) 0.016(4) -0.004(4) -0.008(4)
C43 0.009(4) 0.028(5) 0.049(5) 0.009(4) -0.002(4) -0.005(3)
C44 0.009(4) 0.032(5) 0.052(6) 0.007(4) 0.001(4) -0.005(3)
C45 0.020(4) 0.047(5) 0.038(5) -0.006(4) -0.004(4) -0.009(4)
C46 0.021(5) 0.077(7) 0.036(5) 0.012(5) -0.010(4) -0.010(5)
C47 0.031(5) 0.051(6) 0.041(6) 0.015(5) -0.012(4) -0.001(4)
C48 0.018(4) 0.037(5) 0.058(6) 0.015(5) -0.002(4) 0.000(4)
C49 0.019(4) 0.026(5) 0.038(5) 0.010(4) -0.002(3) 0.002(4)
C50 0.025(5) 0.029(5) 0.082(7) -0.001(5) 0.007(4) -0.003(4)
C51 0.026(5) 0.032(5) 0.101(8) -0.009(5) 0.010(5) 0.006(4)
C52 0.026(5) 0.032(5) 0.083(7) 0.002(5) 0.009(5) 0.005(4)
C53 0.019(5) 0.034(5) 0.059(6) 0.009(4) -0.003(4) -0.003(4)
C54 0.020(4) 0.021(4) 0.045(5) 0.003(4) 0.000(4) 0.000(4)
C55 0.026(4) 0.040(5) 0.041(5) -0.002(4) 0.000(3) -0.004(4)
C56 0.029(4) 0.050(5) 0.044(5) -0.006(4) -0.001(4) -0.006(5)
C57 0.030(4) 0.062(5) 0.052(5) -0.004(4) -0.007(4) -0.004(5)
C58 0.028(4) 0.050(5) 0.052(5) 0.005(4) -0.001(4) 0.003(4)
C59 0.031(4) 0.042(4) 0.048(4) 0.001(4) 0.003(4) 0.002(4)
C60 0.029(4) 0.037(4) 0.042(4) 0.000(4) 0.002(4) -0.001(4)
C55' 0.027(4) 0.042(5) 0.041(5) -0.002(5) -0.001(4) -0.005(4)
C56' 0.033(4) 0.057(6) 0.044(5) -0.004(5) -0.005(4) -0.004(5)
C57' 0.035(5) 0.067(7) 0.051(6) -0.004(6) -0.009(5) 0.001(6)
C58' 0.031(4) 0.054(5) 0.052(5) 0.004(5) -0.004(4) 0.001(5)
C61 0.016(4) 0.028(5) 0.043(5) -0.001(4) 0.004(4) -0.003(4)
C62 0.027(5) 0.027(5) 0.049(5) 0.002(4) -0.002(4) -0.001(4)
C63 0.034(5) 0.024(5) 0.065(6) 0.003(4) 0.007(5) -0.003(4)
C64 0.026(5) 0.028(5) 0.066(6) -0.003(4) 0.003(4) -0.009(4)
C65 0.023(5) 0.045(6) 0.051(6) 0.003(5) -0.003(4) -0.007(4)
C66 0.021(4) 0.028(5) 0.060(6) 0.010(4) 0.002(4) -0.011(4)
C67 0.034(4) 0.032(4) 0.041(4) 0.010(3) 0.007(4) -0.001(4)
C68 0.039(5) 0.038(4) 0.042(4) 0.008(4) 0.012(5) -0.004(4)
C69 0.048(6) 0.042(5) 0.042(4) 0.008(4) 0.013(5) -0.001(5)
C70 0.048(5) 0.047(5) 0.044(4) 0.003(4) 0.011(4) -0.003(4)
C71 0.073(6) 0.050(5) 0.050(5) -0.002(4) 0.013(5) -0.017(5)
C72 0.059(5) 0.042(4) 0.047(4) 0.004(4) 0.012(4) -0.014(4)
C67' 0.037(5) 0.034(4) 0.042(4) 0.009(4) 0.007(4) -0.003(4)
C68' 0.039(6) 0.038(5) 0.041(4) 0.010(4) 0.010(5) 0.000(5)
C69' 0.041(6) 0.043(5) 0.043(4) 0.009(4) 0.012(5) 0.001(5)
C70' 0.049(6) 0.047(6) 0.045(5) 0.006(5) 0.013(5) 0.001(5)

loop_
_geom_bond_atom_site_label_1
_geom_bond_atom_site_label_2
_geom_bond_distance
_geom_bond_site_symmetry_2
_geom_bond_publ_flag
Al O1 1.794(5) . ?
Al O2 1.804(5) . ?
Al O4 1.949(5) . ?
Al O3 1.957(5) . ?
Al N2 1.986(6) . ?
Al N1 1.989(6) . ?
N1 C15 1.308(8) . ?
N1 C16 1.410(8) . ?
N2 C22 1.298(8) . ?
N2 C21 1.408(8) . ?
O1 C1 1.322(8) . ?
O2 C24 1.321(8) . ?
O3 P1 1.504(5) . ?
O4 P2 1.496(5) . ?
P1 C43 1.789(8) . ?
P1 C37 1.794(7) . ?
P1 C49 1.802(7) . ?
P2 C67' 1.73(2) . ?
P2 C55 1.743(15) . ?
P2 C61 1.803(7) . ?
P2 C67 1.813(14) . ?
P2 C55' 1.86(2) . ?
C1 C14 1.421(10) . ?
C1 C2 1.426(10) . ?
C2 C7 1.395(10) . ?
C2 C3 1.535(10) . ?
C3 C6 1.539(10) . ?
C3 C4 1.545(12) . ?
C3 C5 1.548(12) . ?
C4 H4A 0.9800 . ?
C4 H4B 0.9800 . ?
C4 H4C 0.9800 . ?
C5 H5A 0.9800 . ?
C5 H5B 0.9800 . ?
C5 H5C 0.9800 . ?
C6 H6A 0.9800 . ?
C6 H6B 0.9800 . ?
C6 H6C 0.9800 . ?
C7 C8 1.408(10) . ?
C7 H7 0.9500 . ?
C8 C13 1.356(9) . ?
C8 C9 1.536(10) . ?
C9 C10 1.537(11) . ?
C9 C12 1.543(11) . ?
C9 C11 1.544(10) . ?
C10 H10A 0.9800 . ?
C10 H10B 0.9800 . ?
C10 H10C 0.9800 . ?
C11 H11A 0.9800 . ?
C11 H11B 0.9800 . ?
C11 H11C 0.9800 . ?
C12 H12A 0.9800 . ?
C12 H12B 0.9800 . ?
C12 H12C 0.9800 . ?
C13 C14 1.402(9) . ?
C13 H13 0.9500 . ?
C14 C15 1.435(10) . ?
C15 H15 0.9500 . ?
C16 C17 1.406(9) . ?
C16 C21 1.409(10) . ?
C17 C18 1.366(10) . ?
C17 H17 0.9500 . ?
C18 C19 1.391(10) . ?
C18 H18 0.9500 . ?
C19 C20 1.365(10) . ?
C19 H19 0.9500 . ?
C20 C21 1.386(10) . ?
C20 H20 0.9500 . ?
C22 C23 1.437(10) . ?
C22 H22 0.9500 . ?
C23 C36 1.408(9) . ?
C23 C24 1.418(9) . ?
C24 C25 1.416(10) . ?
C25 C30 1.377(10) . ?
C25 C26' 1.540(15) . ?
C25 C26 1.543(15) . ?
C26 C29 1.516(15) . ?
C26 C27 1.530(18) . ?
C26 C28 1.544(17) . ?
C27 H27A 0.9800 . ?
C27 H27B 0.9800 . ?
C27 H27C 0.9800 . ?
C28 H28A 0.9800 . ?
C28 H28B 0.9800 . ?
C28 H28C 0.9800 . ?
C29 H29A 0.9800 . ?
C29 H29B 0.9800 . ?
C29 H29C 0.9800 . ?
C26' C29' 1.511(15) . ?
C26' C27' 1.524(17) . ?
C26' C28' 1.543(16) . ?
C27' H27D 0.9800 . ?
C27' H27E 0.9800 . ?
C27' H27F 0.9800 . ?
C28' H28D 0.9800 . ?
C28' H28E 0.9800 . ?
C28' H28F 0.9800 . ?
C29' H29D 0.9800 . ?
C29' H29E 0.9800 . ?
C29' H29F 0.9800 . ?
C30 C31 1.393(10) . ?
C30 H30 0.9500 . ?
C31 C36 1.390(10) . ?
C31 C32 1.547(10) . ?
C32 C34 1.518(12) . ?
C32 C33 1.526(11) . ?
C32 C35 1.540(13) . ?
C33 H33A 0.9800 . ?
C33 H33B 0.9800 . ?
C33 H33C 0.9800 . ?
C34 H34A 0.9800 . ?
C34 H34B 0.9800 . ?
C34 H34C 0.9800 . ?
C35 H35A 0.9800 . ?
C35 H35B 0.9800 . ?
C35 H35C 0.9800 . ?
C36 H36 0.9500 . ?
C37 C38 1.379(10) . ?
C37 C42 1.382(10) . ?
C38 C39 1.394(11) . ?
C38 H38 0.9500 . ?
C39 C40 1.373(11) . ?
C39 H39 0.9500 . ?
C40 C41 1.354(11) . ?
C40 H40 0.9500 . ?
C41 C42 1.395(10) . ?
C41 H41 0.9500 . ?
C42 H42 0.9500 . ?
C43 C44 1.411(10) . ?
C43 C48 1.412(10) . ?
C44 C45 1.385(10) . ?
C44 H44 0.9500 . ?
C45 C46 1.395(11) . ?
C45 H45 0.9500 . ?
C46 C47 1.369(12) . ?
C46 H46 0.9500 . ?
C47 C48 1.360(11) . ?
C47 H47 0.9500 . ?
C48 H48 0.9500 . ?
C49 C50 1.386(10) . ?
C49 C54 1.396(9) . ?
C50 C51 1.371(10) . ?
C50 H50 0.9500 . ?
C51 C52 1.378(11) . ?
C51 H51 0.9500 . ?
C52 C53 1.395(11) . ?
C52 H52 0.9500 . ?
C53 C54 1.383(10) . ?
C53 H53 0.9500 . ?
C54 H54 0.9500 . ?
C55 C60 1.410(14) . ?
C55 C56 1.414(15) . ?
C56 C57 1.370(16) . ?
C56 H56 0.9500 . ?
C57 C58 1.376(16) . ?
C57 H57 0.9500 . ?
C58 C59 1.356(17) . ?
C58 H58 0.9500 . ?
C59 C60 1.379(13) . ?
C59 H59 0.9500 . ?
C60 H60 0.9500 . ?
C55' C60' 1.413(16) . ?
C55' C56' 1.415(18) . ?
C56' C57' 1.368(18) . ?
C56' H56' 0.9500 . ?
C57' C58' 1.372(19) . ?
C57' H57' 0.9500 . ?
C58' C59' 1.346(19) . ?
C58' H58' 0.9500 . ?
C59' C60' 1.380(16) . ?
C59' H59' 0.9500 . ?
C60' H60' 0.9500 . ?
C61 C62 1.382(10) . ?
C61 C66 1.395(10) . ?
C62 C63 1.382(10) . ?
C62 H62 0.9500 . ?
C63 C64 1.364(11) . ?
C63 H63 0.9500 . ?
C64 C65 1.390(11) . ?
C64 H64 0.9500 . ?
C65 C66 1.370(10) . ?
C65 H65 0.9500 . ?
C66 H66 0.9500 . ?
C67 C68 1.381(15) . ?
C67 C72 1.405(17) . ?
C68 C69 1.372(15) . ?
C68 H68 0.9500 . ?
C69 C70 1.364(16) . ?
C69 H69 0.9500 . ?
C70 C71 1.349(16) . ?
C70 H70 0.9500 . ?
C71 C72 1.382(17) . ?
C71 H71 0.9500 . ?
C72 H72 0.9500 . ?
C67' C68' 1.378(18) . ?
C67' C72' 1.41(2) . ?
C68' C69' 1.360(18) . ?
C68' H68' 0.9500 . ?
C69' C70' 1.356(18) . ?
C69' H69' 0.9500 . ?
C70' C71' 1.352(19) . ?
C70' H70' 0.9500 . ?
C71' C72' 1.384(19) . ?
C71' H71' 0.9500 . ?
C72' H72' 0.9500 . ?
C1T C7T 1.33(2) . ?
C1T C2T 1.3900 . ?
C1T C6T 1.3900 . ?
C2T C3T 1.3900 . ?
C2T H2T 0.9500 . ?
C3T C4T 1.3900 . ?
C3T H3T 0.9500 . ?
C4T C5T 1.3900 . ?
C4T H4T 0.9500 . ?
C5T C6T 1.3900 . ?
C5T H5T 0.9500 . ?
C6T H6T 0.9500 . ?
C7T H7T1 0.9800 . ?
C7T H7T2 0.9800 . ?
C7T H7T3 0.9800 . ?
